data_4341346
loop_
_publ_author_name
'Mitsumi, Minoru'
'Ohtake, Shoji'
'Kakuno, Yuki'
'Komatsu, Yuuki'
'Ozawa, Yoshiki'
'Toriumi, Koshiro'
'Yasuda, Nobuhiro'
'Azuma, Nobuaki'
'Miyazaki, Yuji'

_publ_section_title
;
 Multifunctional one-dimensional rhodium(i)-semiquinonato complex:
 substituent effects on crystal structures and solid-state properties.
;
_journal_issue 21
_journal_name_full 'Inorganic chemistry'
_journal_page_first 11710
_journal_page_last 11720
_journal_paper_doi 10.1021/ic5019532
_journal_volume 53
_journal_year 2014
_chemical_formula_moiety 'C19 H24 O6 Rh'
_chemical_formula_sum 'C19 H24 O6 Rh'
_chemical_formula_weight 451.29
_chemical_name_systematic
;
 [Rh(3,6-DBSQ-4,5-PDO)(CO)2]
;
_space_group_crystal_system monoclinic
_space_group_IT_number 14
_space_group_name_Hall '-P 2yn'
_space_group_name_H-M_alt 'P 1 21/n 1'
_symmetry_space_group_name_Hall '-P 2yn'
_symmetry_space_group_name_H-M 'P 1 21/n 1'
_atom_sites_solution_hydrogens geom
_atom_sites_solution_primary direct
_atom_sites_solution_secondary difmap
_audit_creation_method SHELXL-2014
_cell_angle_alpha 90
_cell_angle_beta 93.857(2)
_cell_angle_gamma 90
_cell_formula_units_Z 8
_cell_length_a 6.1120(10)
_cell_length_b 29.3860(10)
_cell_length_c 21.7000(10)
_cell_measurement_reflns_used 30604
_cell_measurement_temperature 240(1)
_cell_measurement_theta_max 23.595
_cell_measurement_theta_min 2.641
_cell_volume 3888.6(7)
_computing_cell_refinement 'SCALEPACK (Otwinoski & Minor,1997)'
_computing_data_collection 'DENZO (Otwinoski & Minor,1997)'
_computing_data_reduction 'SCALEPACK (Otwinoski & Minor,1997)'
_computing_molecular_graphics 'Yadokari-XG (Wakita, Nemoto et al., 2009)'
_computing_publication_material 'Yadokari-XG (Wakita, Nemoto et al., 2009)'
_computing_structure_refinement 'SHELXL-2014 (Sheldrick, 2014)'
_computing_structure_solution 'SIR-97 (A. Altomare, 1999)'
_diffrn_ambient_temperature 240(1)
_diffrn_detector_area_resol_mean 10.00
_diffrn_measured_fraction_theta_full 0.935
_diffrn_measured_fraction_theta_max 0.886
_diffrn_measurement_device_type 'oscillation IP camera'
_diffrn_measurement_method 'phi-axis oscillation'
_diffrn_radiation_type synchrotron
_diffrn_radiation_wavelength 0.5603
_diffrn_reflns_av_R_equivalents 0.0378
_diffrn_reflns_av_unetI/netI 0.0336
_diffrn_reflns_Laue_measured_fraction_full 0.935
_diffrn_reflns_Laue_measured_fraction_max 0.886
_diffrn_reflns_limit_h_max 8
_diffrn_reflns_limit_h_min -8
_diffrn_reflns_limit_k_max 41
_diffrn_reflns_limit_k_min -41
_diffrn_reflns_limit_l_max 30
_diffrn_reflns_limit_l_min -30
_diffrn_reflns_number 30604
_diffrn_reflns_point_group_measured_fraction_full 0.935
_diffrn_reflns_point_group_measured_fraction_max 0.886
_diffrn_reflns_theta_full 19.644
_diffrn_reflns_theta_max 23.595
_diffrn_reflns_theta_min 2.641
_diffrn_source 'SPring-8 8GeV synchrotron'
_exptl_absorpt_coefficient_mu 0.476
_exptl_absorpt_correction_T_max 0.98471
_exptl_absorpt_correction_T_min 0.95772
_exptl_absorpt_correction_type empirical
_exptl_absorpt_process_details 'PLATON-MULABS (A. L. Spek, 2003)'
_exptl_crystal_colour 'Dark brown'
_exptl_crystal_density_diffrn 1.542
_exptl_crystal_description Needle
_exptl_crystal_F_000 1848
_exptl_crystal_size_max 0.395
_exptl_crystal_size_mid 0.050
_exptl_crystal_size_min 0.025
_refine_diff_density_max 0.492
_refine_diff_density_min -0.947
_refine_diff_density_rms 0.104
_refine_ls_extinction_method none
_refine_ls_goodness_of_fit_ref 1.081
_refine_ls_hydrogen_treatment constr
_refine_ls_matrix_type full
_refine_ls_number_parameters 582
_refine_ls_number_reflns 10527
_refine_ls_number_restraints 0
_refine_ls_restrained_S_all 1.081
_refine_ls_R_factor_all 0.0580
_refine_ls_R_factor_gt 0.0417
_refine_ls_shift/su_max 0.001
_refine_ls_shift/su_mean 0.000
_refine_ls_structure_factor_coef Fsqd
_refine_ls_weighting_details 'w=1/[\s^2^(Fo^2^)+(0.0531P)^2^+1.7493P] where P=(Fo^2^+2Fc^2^)/3'
_refine_ls_weighting_scheme calc
_refine_ls_wR_factor_gt 0.1093
_refine_ls_wR_factor_ref 0.1187
_reflns_Friedel_coverage 0.000
_reflns_number_gt 8135
_reflns_number_total 10527
_reflns_threshold_expression 'I > 2\s(I)'
_cod_data_source_file ic5019532_si_002.cif
_cod_data_source_block '[Rh(3,6-DBSQ-4,5-PDO)(CO)2]_240K'
_cod_depositor_comments 'Adding full bibliography for 4341345--4341347.cif.'
_cod_database_code 4341346
_shelx_space_group_comment
;
The symmetry employed for this shelxl refinement is uniquely defined
by the following loop, which should always be used as a source of
symmetry information in preference to the above space-group names.
They are only intended as comments.
;
_shelx_estimated_absorpt_t_min 0.841
_shelx_estimated_absorpt_t_max 0.987
_shelxl_version_number 2014-3

loop_
_space_group_symop_operation_xyz
'x, y, z'
'-x+1/2, y+1/2, -z+1/2'
'-x, -y, -z'
'x-1/2, -y-1/2, z-1/2'

loop_
_atom_site_label
_atom_site_type_symbol
_atom_site_fract_x
_atom_site_fract_y
_atom_site_fract_z
_atom_site_U_iso_or_equiv
_atom_site_adp_type
_atom_site_occupancy
_atom_site_site_symmetry_order
_atom_site_calc_flag
_atom_site_refinement_flags_posn
_atom_site_refinement_flags_adp
_atom_site_refinement_flags_occupancy
_atom_site_disorder_assembly
_atom_site_disorder_group
Rh1 Rh 0.74223(4) 0.10417(2) 0.12902(2) 0.04729(8) Uani 1 1 d . . . . .
Rh2 Rh 0.23839(4) 0.09855(2) 0.13453(2) 0.04727(8) Uani 1 1 d . . . . .
O1 O 0.7177(3) 0.14810(5) 0.05773(7) 0.0444(4) Uani 1 1 d . . . . .
O2 O 0.7350(3) 0.16377(5) 0.17443(7) 0.0435(4) Uani 1 1 d . . . . .
O3 O 0.5670(4) 0.31977(7) 0.13464(11) 0.0709(6) Uani 1 1 d . . . . .
O4 O 0.5831(4) 0.30462(7) 0.01558(10) 0.0686(6) Uani 1 1 d . . . . .
O5 O 0.7846(3) 0.04508(8) 0.24090(10) 0.0626(6) Uani 1 1 d . . . . .
O6 O 0.7400(5) 0.02240(8) 0.04752(12) 0.0836(7) Uani 1 1 d . . . . .
O7 O 0.2585(3) 0.09920(5) 0.22747(8) 0.0431(4) Uani 1 1 d . . . . .
O8 O 0.2592(3) 0.03152(6) 0.15244(8) 0.0489(4) Uani 1 1 d . . . . .
O9 O 0.4275(6) -0.06931(8) 0.32022(12) 0.1009(10) Uani 1 1 d . . . . .
O10 O 0.4122(6) -0.00018(9) 0.39757(11) 0.1058(11) Uani 1 1 d . . . . .
O11 O 0.2287(4) 0.08567(9) -0.00196(10) 0.0755(7) Uani 1 1 d . . . . .
O12 O 0.1967(3) 0.19887(6) 0.11703(11) 0.0579(5) Uani 1 1 d . . . . .
C1 C 0.7015(4) 0.19089(7) 0.07391(10) 0.0356(4) Uani 1 1 d . . . . .
C2 C 0.7064(3) 0.19936(7) 0.13903(10) 0.0350(4) Uani 1 1 d . . . . .
C3 C 0.6737(4) 0.24389(8) 0.16313(11) 0.0393(5) Uani 1 1 d . . . . .
C4 C 0.6213(5) 0.27607(8) 0.11881(13) 0.0475(6) Uani 1 1 d . . . . .
C5 C 0.6250(4) 0.26748(8) 0.05346(12) 0.0453(5) Uani 1 1 d . . . . .
C6 C 0.6783(4) 0.22617(8) 0.02925(11) 0.0383(5) Uani 1 1 d . . . . .
C7 C 0.6942(5) 0.25257(11) 0.23289(13) 0.0559(7) Uani 1 1 d . . . . .
C8B C 0.828(3) 0.2202(4) 0.2710(5) 0.086(4) Uani 0.417(14) 1 d . . P A 2
H1 H 0.8439 0.2311 0.3132 0.129 Uiso 0.417(14) 1 calc R U P A 2
H2 H 0.9714 0.2174 0.2548 0.129 Uiso 0.417(14) 1 calc R U P A 2
H3 H 0.7563 0.1907 0.2700 0.129 Uiso 0.417(14) 1 calc R U P A 2
C8A C 0.9253(14) 0.2385(4) 0.2568(4) 0.077(3) Uani 0.583(14) 1 d . . P A 1
H4 H 1.0300 0.2610 0.2443 0.115 Uiso 0.583(14) 1 calc R U P A 1
H5 H 0.9603 0.2091 0.2397 0.115 Uiso 0.583(14) 1 calc R U P A 1
H6 H 0.9324 0.2365 0.3015 0.115 Uiso 0.583(14) 1 calc R U P A 1
C9B C 0.822(4) 0.3008(4) 0.2424(5) 0.114(7) Uani 0.417(14) 1 d . . P A 2
H7 H 0.7318 0.3251 0.2243 0.171 Uiso 0.417(14) 1 calc R U P A 2
H8 H 0.9595 0.2996 0.2224 0.171 Uiso 0.417(14) 1 calc R U P A 2
H9 H 0.8523 0.3066 0.2862 0.171 Uiso 0.417(14) 1 calc R U P A 2
C9A C 0.6422(19) 0.2975(3) 0.2566(3) 0.086(3) Uani 0.583(14) 1 d . . P A 1
H10 H 0.6621 0.2974 0.3013 0.130 Uiso 0.583(14) 1 calc R U P A 1
H11 H 0.4912 0.3051 0.2441 0.130 Uiso 0.583(14) 1 calc R U P A 1
H12 H 0.7388 0.3200 0.2401 0.130 Uiso 0.583(14) 1 calc R U P A 1
C10B C 0.474(2) 0.2588(10) 0.2543(5) 0.150(12) Uani 0.417(14) 1 d . . P A 2
H13 H 0.4763 0.2837 0.2837 0.226 Uiso 0.417(14) 1 calc R U P A 2
H14 H 0.4285 0.2311 0.2739 0.226 Uiso 0.417(14) 1 calc R U P A 2
H15 H 0.3727 0.2659 0.2193 0.226 Uiso 0.417(14) 1 calc R U P A 2
C10A C 0.5337(17) 0.2175(3) 0.2649(3) 0.091(3) Uani 0.583(14) 1 d . . P A 1
H16 H 0.5369 0.2236 0.3089 0.137 Uiso 0.583(14) 1 calc R U P A 1
H17 H 0.5822 0.1866 0.2582 0.137 Uiso 0.583(14) 1 calc R U P A 1
H18 H 0.3852 0.2212 0.2468 0.137 Uiso 0.583(14) 1 calc R U P A 1
C11 C 0.7058(4) 0.21593(9) -0.03905(11) 0.0450(5) Uani 1 1 d . . . . .
C12 C 0.7308(9) 0.25751(14) -0.07908(17) 0.1053(16) Uani 1 1 d . . . . .
H19 H 0.7672 0.2481 -0.1200 0.158 Uiso 1 1 calc R U . . .
H20 H 0.8470 0.2767 -0.0608 0.158 Uiso 1 1 calc R U . . .
H21 H 0.5942 0.2744 -0.0821 0.158 Uiso 1 1 calc R U . . .
C13 C 0.5109(6) 0.18920(16) -0.06551(17) 0.0859(12) Uani 1 1 d . . . . .
H22 H 0.4988 0.1611 -0.0425 0.129 Uiso 1 1 calc R U . . .
H23 H 0.5299 0.1823 -0.1085 0.129 Uiso 1 1 calc R U . . .
H24 H 0.3785 0.2071 -0.0625 0.129 Uiso 1 1 calc R U . . .
C14 C 0.9110(7) 0.18751(17) -0.04546(16) 0.0903(14) Uani 1 1 d . . . . .
H25 H 0.8936 0.1581 -0.0260 0.135 Uiso 1 1 calc R U . . .
H26 H 1.0367 0.2031 -0.0256 0.135 Uiso 1 1 calc R U . . .
H27 H 0.9336 0.1832 -0.0889 0.135 Uiso 1 1 calc R U . . .
C15 C 0.3392(8) 0.33175(15) 0.12157(19) 0.0949(14) Uani 1 1 d . . . . .
H28 H 0.2984 0.3551 0.1509 0.114 Uiso 0.764(11) 1 calc R U P B 1
H29 H 0.2480 0.3049 0.1275 0.114 Uiso 0.764(11) 1 calc R U P B 1
H30 H 0.2551 0.3204 0.1553 0.114 Uiso 0.236(11) 1 calc R U P B 2
H31 H 0.3268 0.3650 0.1212 0.114 Uiso 0.236(11) 1 calc R U P B 2
C16A C 0.2931(12) 0.3493(3) 0.0569(3) 0.106(3) Uani 0.764(11) 1 d . . P B 1
H32 H 0.1359 0.3557 0.0503 0.127 Uiso 0.764(11) 1 calc R U P B 1
H33 H 0.3715 0.3781 0.0527 0.127 Uiso 0.764(11) 1 calc R U P B 1
C16B C 0.243(2) 0.3149(5) 0.0654(7) 0.064(5) Uani 0.236(11) 1 d . . P B 2
H34 H 0.1018 0.3303 0.0579 0.076 Uiso 0.236(11) 1 calc R U P B 2
H35 H 0.2112 0.2826 0.0719 0.076 Uiso 0.236(11) 1 calc R U P B 2
C17 C 0.3565(8) 0.31801(15) 0.00851(19) 0.0941(13) Uani 1 1 d . . . . .
H36 H 0.2645 0.2907 0.0091 0.113 Uiso 0.764(11) 1 calc R U P B 1
H37 H 0.3286 0.3327 -0.0318 0.113 Uiso 0.764(11) 1 calc R U P B 1
H38 H 0.2806 0.2987 -0.0229 0.113 Uiso 0.236(11) 1 calc R U P B 2
H39 H 0.3480 0.3495 -0.0065 0.113 Uiso 0.236(11) 1 calc R U P B 2
C18 C 0.7669(4) 0.06732(9) 0.19866(13) 0.0483(6) Uani 1 1 d . . . . .
C19 C 0.7409(5) 0.05256(9) 0.07933(15) 0.0570(7) Uani 1 1 d . . . . .
C20 C 0.2827(4) 0.05909(7) 0.25319(11) 0.0376(5) Uani 1 1 d . . . . .
C21 C 0.2849(4) 0.02123(7) 0.21146(11) 0.0382(5) Uani 1 1 d . . . . .
C22 C 0.3213(4) -0.02425(8) 0.23165(12) 0.0464(6) Uani 1 1 d . . . . .
C23 C 0.3740(6) -0.02774(9) 0.29382(14) 0.0630(8) Uani 1 1 d . . . . .
C24 C 0.3672(6) 0.00975(10) 0.33585(13) 0.0610(8) Uani 1 1 d . . . . .
C25 C 0.3091(4) 0.05351(8) 0.31837(12) 0.0433(5) Uani 1 1 d . . . . .
C26 C 0.3095(5) -0.06403(9) 0.18564(14) 0.0570(7) Uani 1 1 d . . . . .
C27A C 0.185(2) -0.0561(3) 0.1243(4) 0.096(3) Uani 0.5 1 d . . P C 1
H40 H 0.2658 -0.0351 0.1000 0.143 Uiso 0.5 1 calc R U P C 1
H41 H 0.0421 -0.0434 0.1311 0.143 Uiso 0.5 1 calc R U P C 1
H42 H 0.1667 -0.0848 0.1025 0.143 Uiso 0.5 1 calc R U P C 1
C27B C 0.0657(18) -0.0636(3) 0.1585(5) 0.098(3) Uani 0.5 1 d . . P C 2
H43 H 0.0507 -0.0426 0.1240 0.147 Uiso 0.5 1 calc R U P C 2
H44 H -0.0290 -0.0541 0.1902 0.147 Uiso 0.5 1 calc R U P C 2
H45 H 0.0241 -0.0939 0.1445 0.147 Uiso 0.5 1 calc R U P C 2
C28A C 0.216(2) -0.1063(4) 0.2117(7) 0.080(4) Uani 0.5 1 d . . P C 1
H46 H 0.1940 -0.1289 0.1793 0.120 Uiso 0.5 1 calc R U P C 1
H47 H 0.0772 -0.0993 0.2285 0.120 Uiso 0.5 1 calc R U P C 1
H48 H 0.3174 -0.1181 0.2442 0.120 Uiso 0.5 1 calc R U P C 1
C28B C 0.343(3) -0.1111(4) 0.2147(8) 0.130(8) Uani 0.5 1 d . . P C 2
H49 H 0.3371 -0.1340 0.1825 0.194 Uiso 0.5 1 calc R U P C 2
H50 H 0.2290 -0.1169 0.2426 0.194 Uiso 0.5 1 calc R U P C 2
H51 H 0.4853 -0.1123 0.2375 0.194 Uiso 0.5 1 calc R U P C 2
C29A C 0.5586(15) -0.0754(4) 0.1711(5) 0.092(3) Uani 0.5 1 d . . P C 1
H52 H 0.5607 -0.1021 0.1448 0.138 Uiso 0.5 1 calc R U P C 1
H53 H 0.6446 -0.0813 0.2095 0.138 Uiso 0.5 1 calc R U P C 1
H54 H 0.6204 -0.0497 0.1502 0.138 Uiso 0.5 1 calc R U P C 1
C29B C 0.4551(19) -0.0574(3) 0.1363(5) 0.096(3) Uani 0.5 1 d . . P C 2
H55 H 0.4011 -0.0327 0.1100 0.144 Uiso 0.5 1 calc R U P C 2
H56 H 0.4606 -0.0851 0.1121 0.144 Uiso 0.5 1 calc R U P C 2
H57 H 0.6010 -0.0502 0.1539 0.144 Uiso 0.5 1 calc R U P C 2
C30 C 0.2825(5) 0.09327(11) 0.36266(13) 0.0560(7) Uani 1 1 d . . . . .
C31B C 0.131(2) 0.1295(4) 0.3390(6) 0.059(2) Uani 0.5 1 d . . P D 2
H58 H 0.0944 0.1489 0.3729 0.088 Uiso 0.5 1 calc R U P D 2
H59 H -0.0011 0.1158 0.3201 0.088 Uiso 0.5 1 calc R U P D 2
H60 H 0.2019 0.1475 0.3086 0.088 Uiso 0.5 1 calc R U P D 2
C31A C 0.066(2) 0.1181(5) 0.3461(7) 0.067(3) Uani 0.5 1 d . . P D 1
H61 H 0.0579 0.1450 0.3716 0.100 Uiso 0.5 1 calc R U P D 1
H62 H -0.0555 0.0981 0.3532 0.100 Uiso 0.5 1 calc R U P D 1
H63 H 0.0599 0.1269 0.3029 0.100 Uiso 0.5 1 calc R U P D 1
C32B C 0.1277(19) 0.0700(4) 0.4160(4) 0.106(3) Uani 0.5 1 d . . P D 2
H64 H 0.2006 0.0432 0.4335 0.159 Uiso 0.5 1 calc R U P D 2
H65 H -0.0140 0.0615 0.3966 0.159 Uiso 0.5 1 calc R U P D 2
H66 H 0.1075 0.0920 0.4485 0.159 Uiso 0.5 1 calc R U P D 2
C32A C 0.2996(17) 0.0864(3) 0.4290(3) 0.075(2) Uani 0.5 1 d . . P D 1
H67 H 0.4477 0.0770 0.4421 0.112 Uiso 0.5 1 calc R U P D 1
H68 H 0.1970 0.0630 0.4398 0.112 Uiso 0.5 1 calc R U P D 1
H69 H 0.2656 0.1146 0.4495 0.112 Uiso 0.5 1 calc R U P D 1
C33B C 0.4864(17) 0.1090(4) 0.3939(8) 0.150(7) Uani 0.5 1 d . . P D 2
H70 H 0.4542 0.1272 0.4295 0.225 Uiso 0.5 1 calc R U P D 2
H71 H 0.5659 0.1274 0.3658 0.225 Uiso 0.5 1 calc R U P D 2
H72 H 0.5751 0.0830 0.4073 0.225 Uiso 0.5 1 calc R U P D 2
C33A C 0.4775(13) 0.1282(3) 0.3463(4) 0.071(2) Uani 0.5 1 d . . P D 1
H73 H 0.4711 0.1552 0.3717 0.106 Uiso 0.5 1 calc R U P D 1
H74 H 0.4590 0.1366 0.3030 0.106 Uiso 0.5 1 calc R U P D 1
H75 H 0.6185 0.1134 0.3543 0.106 Uiso 0.5 1 calc R U P D 1
C34 C 0.6601(12) -0.07366(17) 0.3413(3) 0.149(3) Uani 1 1 d . . . . .
H76 H 0.7484 -0.0563 0.3134 0.179 Uiso 1 1 calc R U . . .
H77 H 0.7032 -0.1057 0.3388 0.179 Uiso 1 1 calc R U . . .
C35 C 0.7090(14) -0.0572(2) 0.4056(3) 0.179(4) Uani 1 1 d . . . . .
H78 H 0.6317 -0.0765 0.4338 0.215 Uiso 1 1 calc R U . . .
H79 H 0.8666 -0.0604 0.4163 0.215 Uiso 1 1 calc R U . . .
C36 C 0.6451(13) -0.00954(19) 0.4147(3) 0.160(3) Uani 1 1 d . . . . .
H80 H 0.7352 0.0100 0.3900 0.192 Uiso 1 1 calc R U . . .
H81 H 0.6766 -0.0015 0.4582 0.192 Uiso 1 1 calc R U . . .
C37 C 0.2312(5) 0.09157(9) 0.04925(13) 0.0527(6) Uani 1 1 d . . . . .
C38 C 0.2147(4) 0.16102(9) 0.12385(12) 0.0446(5) Uani 1 1 d . . . . .

loop_
_atom_site_aniso_label
_atom_site_aniso_U_11
_atom_site_aniso_U_22
_atom_site_aniso_U_33
_atom_site_aniso_U_23
_atom_site_aniso_U_13
_atom_site_aniso_U_12
Rh1 0.07545(16) 0.02978(10) 0.03619(12) 0.00368(8) 0.00041(10) -0.00281(9)
Rh2 0.07637(17) 0.03135(10) 0.03365(12) 0.00308(8) 0.00057(10) 0.00075(9)
O1 0.0702(11) 0.0325(8) 0.0305(8) 0.0000(6) 0.0030(7) 0.0002(7)
O2 0.0633(10) 0.0350(8) 0.0317(8) 0.0030(6) -0.0003(7) -0.0021(7)
O3 0.1062(18) 0.0393(10) 0.0650(14) -0.0114(9) -0.0109(12) 0.0166(11)
O4 0.1004(17) 0.0459(10) 0.0598(13) 0.0183(10) 0.0069(12) 0.0162(11)
O5 0.0561(11) 0.0682(13) 0.0628(13) 0.0298(11) -0.0011(9) -0.0069(9)
O6 0.122(2) 0.0480(12) 0.0804(17) -0.0204(12) 0.0022(15) 0.0019(13)
O7 0.0618(10) 0.0320(7) 0.0351(9) 0.0006(6) 0.0015(8) 0.0009(7)
O8 0.0777(12) 0.0326(8) 0.0358(9) 0.0007(7) -0.0003(8) 0.0002(8)
O9 0.189(3) 0.0401(11) 0.0673(16) 0.0118(11) -0.0378(18) 0.0085(15)
O10 0.210(4) 0.0614(15) 0.0424(13) 0.0061(11) -0.0180(17) 0.0221(18)
O11 0.1070(19) 0.0781(16) 0.0410(12) -0.0014(11) 0.0009(12) 0.0067(13)
O12 0.0523(10) 0.0386(9) 0.0823(15) 0.0109(10) -0.0001(10) -0.0020(8)
C1 0.0417(11) 0.0330(10) 0.0318(11) 0.0013(8) 0.0017(9) -0.0007(8)
C2 0.0382(10) 0.0333(10) 0.0332(11) 0.0013(8) 0.0012(8) -0.0026(8)
C3 0.0441(12) 0.0385(11) 0.0347(11) -0.0043(9) -0.0014(9) 0.0001(9)
C4 0.0619(15) 0.0340(11) 0.0461(14) -0.0048(10) -0.0007(12) 0.0030(10)
C5 0.0566(14) 0.0361(11) 0.0425(13) 0.0074(10) -0.0005(11) 0.0017(10)
C6 0.0429(11) 0.0391(11) 0.0325(11) 0.0041(9) 0.0003(9) -0.0043(9)
C7 0.0673(17) 0.0632(17) 0.0360(13) -0.0125(13) -0.0055(12) 0.0089(13)
C8B 0.137(12) 0.073(7) 0.043(5) -0.005(4) -0.030(6) -0.008(6)
C8A 0.081(5) 0.087(6) 0.058(4) -0.020(4) -0.027(4) 0.009(4)
C9B 0.22(2) 0.066(6) 0.049(6) 0.000(4) -0.045(8) -0.057(9)
C9A 0.135(9) 0.066(4) 0.057(4) -0.027(3) -0.006(5) 0.017(5)
C10B 0.115(10) 0.30(4) 0.040(5) -0.004(10) 0.025(6) 0.056(14)
C10A 0.114(7) 0.110(6) 0.054(4) -0.021(4) 0.039(4) -0.016(5)
C11 0.0547(14) 0.0491(13) 0.0314(11) 0.0062(10) 0.0048(10) -0.0001(11)
C12 0.193(5) 0.074(2) 0.053(2) 0.0218(19) 0.039(3) -0.001(3)
C13 0.081(2) 0.126(3) 0.0509(19) -0.023(2) 0.0001(17) -0.017(2)
C14 0.089(3) 0.136(4) 0.0485(18) 0.017(2) 0.0250(17) 0.046(2)
C15 0.122(3) 0.082(3) 0.081(3) -0.008(2) 0.002(2) 0.057(2)
C16A 0.139(5) 0.089(5) 0.086(4) -0.007(3) -0.022(4) 0.064(4)
C16B 0.067(8) 0.046(8) 0.076(10) 0.010(6) -0.003(7) 0.016(6)
C17 0.116(3) 0.090(3) 0.075(3) 0.018(2) -0.005(2) 0.050(2)
C18 0.0497(13) 0.0421(12) 0.0528(15) 0.0093(12) 0.0015(11) -0.0051(10)
C19 0.0764(19) 0.0369(12) 0.0571(17) 0.0029(12) -0.0003(14) 0.0004(12)
C20 0.0407(11) 0.0338(10) 0.0382(12) 0.0005(9) 0.0020(9) -0.0009(8)
C21 0.0445(12) 0.0331(10) 0.0366(12) 0.0018(9) 0.0006(9) -0.0005(8)
C22 0.0613(15) 0.0317(10) 0.0458(14) 0.0022(10) -0.0001(11) -0.0025(10)
C23 0.100(2) 0.0368(13) 0.0501(16) 0.0083(12) -0.0090(16) 0.0046(14)
C24 0.098(2) 0.0476(14) 0.0358(14) 0.0059(12) -0.0074(14) 0.0024(15)
C25 0.0505(13) 0.0415(12) 0.0376(12) -0.0011(10) 0.0015(10) -0.0027(10)
C26 0.084(2) 0.0326(11) 0.0536(16) -0.0002(11) 0.0032(15) -0.0027(12)
C27A 0.171(11) 0.046(4) 0.062(5) -0.014(4) -0.043(6) 0.001(5)
C27B 0.118(8) 0.076(6) 0.097(7) -0.038(6) -0.018(6) -0.022(5)
C28A 0.135(10) 0.037(5) 0.070(6) -0.004(4) 0.012(7) -0.027(5)
C28B 0.27(2) 0.037(4) 0.081(7) -0.008(4) -0.014(14) 0.025(10)
C29A 0.080(5) 0.091(7) 0.108(8) -0.041(6) 0.024(5) -0.004(4)
C29B 0.134(9) 0.069(5) 0.090(7) -0.020(5) 0.044(6) 0.011(5)
C30 0.0631(17) 0.0607(16) 0.0435(15) -0.0151(13) -0.0015(13) 0.0084(13)
C31B 0.077(8) 0.051(5) 0.051(4) -0.015(4) 0.018(4) 0.006(4)
C31A 0.060(6) 0.074(8) 0.068(6) -0.007(5) 0.011(4) 0.013(4)
C32B 0.134(8) 0.114(8) 0.075(6) 0.026(5) 0.053(6) 0.042(7)
C32A 0.108(6) 0.076(5) 0.040(3) -0.012(3) 0.001(4) 0.006(4)
C33B 0.085(6) 0.135(10) 0.220(15) -0.128(11) -0.068(9) 0.033(7)
C33A 0.070(4) 0.077(5) 0.066(4) -0.033(4) 0.006(4) -0.023(4)
C34 0.244(7) 0.086(3) 0.105(4) -0.019(3) -0.089(4) 0.080(4)
C35 0.290(9) 0.100(4) 0.130(5) -0.029(4) -0.115(6) 0.075(5)
C36 0.261(8) 0.100(4) 0.101(4) -0.016(3) -0.114(5) 0.073(4)
C37 0.0713(18) 0.0449(13) 0.0414(14) 0.0053(11) -0.0005(12) 0.0038(12)
C38 0.0452(12) 0.0419(12) 0.0464(14) 0.0066(10) 0.0016(11) -0.0006(9)

loop_
_atom_type_symbol
_atom_type_description
_atom_type_scat_dispersion_real
_atom_type_scat_dispersion_imag
_atom_type_scat_source
Rh Rh -2.6770 0.5968 http://lipro.msl.titech.ac.jp/scatfac/scatfac.html
H H 0.0000 0.0000 'International Tables Vol C Tables 4.2.6.8 and 6.1.1.4'
O O 0.0028 0.0036 http://lipro.msl.titech.ac.jp/scatfac/scatfac.html
C C 0.0003 0.0009 http://lipro.msl.titech.ac.jp/scatfac/scatfac.html

loop_
_geom_angle_atom_site_label_1
_geom_angle_atom_site_label_2
_geom_angle_atom_site_label_3
_geom_angle
_geom_angle_site_symmetry_1
_geom_angle_site_symmetry_3
C18 Rh1 C19 89.61(13) . .
C18 Rh1 O2 96.45(10) . .
C19 Rh1 O2 173.86(10) . .
C18 Rh1 O1 175.78(10) . .
C19 Rh1 O1 94.60(10) . .
O2 Rh1 O1 79.35(6) . .
C18 Rh1 Rh2 84.82(8) . 1_655
C19 Rh1 Rh2 86.77(10) . 1_655
O2 Rh1 Rh2 94.76(5) . 1_655
O1 Rh1 Rh2 95.05(5) . 1_655
C18 Rh1 Rh2 87.94(8) . .
C19 Rh1 Rh2 90.77(10) . .
O2 Rh1 Rh2 88.45(5) . .
O1 Rh1 Rh2 92.35(5) . .
Rh2 Rh1 Rh2 172.366(10) 1_655 .
C38 Rh2 C37 89.34(12) . .
C38 Rh2 O8 175.90(9) . .
C37 Rh2 O8 94.66(10) . .
C38 Rh2 O7 96.59(9) . .
C37 Rh2 O7 173.83(10) . .
O8 Rh2 O7 79.45(7) . .
C38 Rh2 Rh1 82.63(7) . 1_455
C37 Rh2 Rh1 90.59(9) . 1_455
O8 Rh2 Rh1 96.39(6) . 1_455
O7 Rh2 Rh1 91.86(5) . 1_455
C38 Rh2 Rh1 90.67(7) . .
C37 Rh2 Rh1 85.66(9) . .
O8 Rh2 Rh1 90.55(6) . .
O7 Rh2 Rh1 92.55(5) . .
Rh1 Rh2 Rh1 172.368(10) 1_455 .
C1 O1 Rh1 114.35(14) . .
C2 O2 Rh1 114.63(14) . .
C4 O3 C15 115.1(3) . .
C5 O4 C17 114.8(3) . .
C20 O7 Rh2 114.60(14) . .
C21 O8 Rh2 114.54(14) . .
C23 O9 C34 113.8(4) . .
C24 O10 C36 114.2(4) . .
O1 C1 C6 121.6(2) . .
O1 C1 C2 115.70(19) . .
C6 C1 C2 122.7(2) . .
O2 C2 C3 122.4(2) . .
O2 C2 C1 115.80(19) . .
C3 C2 C1 121.7(2) . .
C4 C3 C2 114.0(2) . .
C4 C3 C7 125.3(2) . .
C2 C3 C7 120.7(2) . .
C3 C4 O3 121.2(2) . .
C3 C4 C5 123.4(2) . .
O3 C4 C5 115.4(2) . .
C6 C5 O4 120.8(2) . .
C6 C5 C4 123.5(2) . .
O4 C5 C4 115.6(2) . .
C5 C6 C1 113.6(2) . .
C5 C6 C11 126.1(2) . .
C1 C6 C11 120.3(2) . .
C10B C7 C8B 113.0(9) . .
C9A C7 C8A 110.1(5) . .
C9A C7 C3 119.6(4) . .
C10B C7 C3 108.6(5) . .
C8B C7 C3 116.9(5) . .
C8A C7 C3 107.6(4) . .
C9A C7 C10A 105.9(5) . .
C8A C7 C10A 104.9(5) . .
C3 C7 C10A 107.9(3) . .
C10B C7 C9B 107.2(11) . .
C8B C7 C9B 104.4(7) . .
C3 C7 C9B 106.1(5) . .
C13 C11 C12 108.1(3) . .
C13 C11 C14 108.3(3) . .
C12 C11 C14 106.0(3) . .
C13 C11 C6 109.6(2) . .
C12 C11 C6 114.7(2) . .
C14 C11 C6 109.9(2) . .
C16B C15 O3 115.1(6) . .
O3 C15 C16A 112.6(4) . .
C17 C16A C15 114.3(4) . .
C15 C16B C17 121.1(11) . .
O4 C17 C16B 113.6(6) . .
O4 C17 C16A 113.2(4) . .
O5 C18 Rh1 179.1(2) . .
O6 C19 Rh1 177.5(3) . .
O7 C20 C25 122.0(2) . .
O7 C20 C21 115.8(2) . .
C25 C20 C21 122.2(2) . .
O8 C21 C22 121.5(2) . .
O8 C21 C20 115.5(2) . .
C22 C21 C20 122.9(2) . .
C23 C22 C21 113.3(2) . .
C23 C22 C26 125.5(2) . .
C21 C22 C26 121.1(2) . .
C22 C23 O9 120.6(3) . .
C22 C23 C24 123.7(2) . .
O9 C23 C24 115.7(3) . .
C25 C24 O10 119.6(3) . .
C25 C24 C23 124.0(3) . .
O10 C24 C23 116.3(3) . .
C24 C25 C20 113.0(2) . .
C24 C25 C30 125.1(2) . .
C20 C25 C30 121.8(2) . .
C28A C26 C27A 106.2(7) . .
C29B C26 C28B 110.7(8) . .
C29B C26 C22 111.9(4) . .
C28A C26 C22 112.9(6) . .
C27A C26 C22 117.1(4) . .
C28B C26 C22 114.9(7) . .
C29B C26 C27B 109.7(7) . .
C28B C26 C27B 105.1(8) . .
C22 C26 C27B 103.9(4) . .
C28A C26 C29A 106.9(6) . .
C27A C26 C29A 106.7(7) . .
C22 C26 C29A 106.3(4) . .
C33B C30 C31B 115.3(7) . .
C32A C30 C25 120.9(4) . .
C33B C30 C25 114.4(4) . .
C31B C30 C25 115.0(5) . .
C32A C30 C31A 107.7(6) . .
C25 C30 C31A 110.1(6) . .
C32A C30 C33A 107.4(5) . .
C25 C30 C33A 103.5(3) . .
C31A C30 C33A 106.3(6) . .
C33B C30 C32B 108.1(9) . .
C31B C30 C32B 99.4(5) . .
C25 C30 C32B 102.1(4) . .
O9 C34 C35 113.1(6) . .
C36 C35 C34 113.4(4) . .
C35 C36 O10 113.9(5) . .
O11 C37 Rh2 177.4(3) . .
O12 C38 Rh2 178.8(2) . .

loop_
_geom_bond_atom_site_label_1
_geom_bond_atom_site_label_2
_geom_bond_distance
_geom_bond_site_symmetry_2
Rh1 C18 1.857(3) .
Rh1 C19 1.861(3) .
Rh1 O2 2.0114(17) .
Rh1 O1 2.0125(16) .
Rh1 Rh2 3.0313(6) 1_655
Rh1 Rh2 3.0943(6) .
Rh2 C38 1.855(3) .
Rh2 C37 1.860(3) .
Rh2 O8 2.0102(17) .
Rh2 O7 2.0124(17) .
Rh2 Rh1 3.0313(6) 1_455
O1 C1 1.311(3) .
O2 C2 1.302(3) .
O3 C4 1.376(3) .
O3 C15 1.445(5) .
O4 C5 1.380(3) .
O4 C17 1.438(5) .
O5 C18 1.125(3) .
O6 C19 1.123(3) .
O7 C20 1.308(3) .
O8 C21 1.315(3) .
O9 C23 1.379(3) .
O9 C34 1.469(7) .
O10 C24 1.380(4) .
O10 C36 1.472(8) .
O11 C37 1.124(3) .
O12 C38 1.127(3) .
C1 C6 1.420(3) .
C1 C2 1.433(3) .
C2 C3 1.428(3) .
C3 C4 1.371(3) .
C3 C7 1.532(3) .
C4 C5 1.442(4) .
C5 C6 1.371(3) .
C6 C11 1.533(3) .
C7 C9A 1.461(7) .
C7 C10B 1.462(12) .
C7 C8B 1.471(12) .
C7 C8A 1.529(8) .
C7 C10A 1.612(8) .
C7 C9B 1.627(11) .
C11 C13 1.508(4) .
C11 C12 1.513(4) .
C11 C14 1.521(4) .
C15 C16B 1.406(16) .
C15 C16A 1.504(7) .
C16A C17 1.466(7) .
C16B C17 1.459(15) .
C20 C25 1.422(3) .
C20 C21 1.435(3) .
C21 C22 1.419(3) .
C22 C23 1.370(4) .
C22 C26 1.536(4) .
C23 C24 1.433(4) .
C24 C25 1.380(4) .
C25 C30 1.529(4) .
C26 C29B 1.450(9) .
C26 C28A 1.493(11) .
C26 C27A 1.505(9) .
C26 C28B 1.529(14) .
C26 C27B 1.565(11) .
C26 C29A 1.610(9) .
C30 C32A 1.451(7) .
C30 C33B 1.454(9) .
C30 C31B 1.478(15) .
C30 C31A 1.530(15) .
C30 C33A 1.630(8) .
C30 C32B 1.687(9) .
C34 C35 1.488(7) .
C35 C36 1.471(7) .
